data_1555705
loop_
_publ_author_name
'Tang, Yu'
'Xiong, Juan'
'Zhang, Jing-Jing'
'Wang, Wei'
'Zhang, Hai-Yan'
'Hu, Jin-Feng'

_publ_section_title
;
 Annotinolides A-C, Three Lycopodane-Derived 8,5-Lactones with Polycyclic
 Skeletons from Lycopodium annotinum.
;
_journal_issue 17
_journal_name_full 'Organic letters'
_journal_page_first 4376
_journal_page_last 4379
_journal_paper_doi 10.1021/acs.orglett.6b02132
_journal_volume 18
_journal_year 2016
_chemical_absolute_configuration rmad
_chemical_formula_moiety 'C16 H19 N O4'
_chemical_formula_sum 'C16 H19 N O4'
_chemical_formula_weight 289.32
_space_group_crystal_system orthorhombic
_space_group_IT_number 19
_space_group_name_Hall 'P 2ac 2ab'
_space_group_name_H-M_alt 'P 21 21 21'
_atom_sites_solution_hydrogens mixed
_atom_sites_solution_primary direct
_audit_creation_date 2016-03-09
_audit_creation_method
;
Olex2 1.2
(compiled 2016.02.19 svn.r3266 for OlexSys, GUI svn.r5155)
;
_cell_angle_alpha 90
_cell_angle_beta 90
_cell_angle_gamma 90
_cell_formula_units_Z 4
_cell_length_a 7.8847(4)
_cell_length_b 12.7310(6)
_cell_length_c 13.5189(7)
_cell_measurement_reflns_used 4531
_cell_measurement_temperature 296
_cell_measurement_theta_max 68.332
_cell_measurement_theta_min 4.77
_cell_volume 1357.03(12)
_computing_cell_refinement 'SAINT v7.68A (Bruker, 2009)'
_computing_data_reduction 'SAINT v7.68A (Bruker, 2009)'
_computing_molecular_graphics 'Olex2 (Dolomanov et al., 2009)'
_computing_publication_material 'Olex2 (Dolomanov et al., 2009)'
_computing_structure_refinement 'ShelXL (Sheldrick, 2015)'
_computing_structure_solution 'ShelXS (Sheldrick, 2008)'
_diffrn_ambient_temperature 296
_diffrn_measured_fraction_theta_full 0.999
_diffrn_measured_fraction_theta_max 0.988
_diffrn_measurement_device_type 'Bruker APEX-II CCD'
_diffrn_measurement_method '\f and \w scans'
_diffrn_radiation_monochromator graphite
_diffrn_radiation_type CuK\a
_diffrn_radiation_wavelength 1.54178
_diffrn_reflns_av_R_equivalents 0.0378
_diffrn_reflns_av_unetI/netI 0.0326
_diffrn_reflns_Laue_measured_fraction_full 0.999
_diffrn_reflns_Laue_measured_fraction_max 0.988
_diffrn_reflns_limit_h_max 9
_diffrn_reflns_limit_h_min -9
_diffrn_reflns_limit_k_max 15
_diffrn_reflns_limit_k_min -15
_diffrn_reflns_limit_l_max 15
_diffrn_reflns_limit_l_min -16
_diffrn_reflns_number 9131
_diffrn_reflns_point_group_measured_fraction_full 0.978
_diffrn_reflns_point_group_measured_fraction_max 0.962
_diffrn_reflns_theta_full 67.679
_diffrn_reflns_theta_max 69.137
_diffrn_reflns_theta_min 4.771
_diffrn_standards_number 0
_exptl_absorpt_coefficient_mu 0.837
_exptl_absorpt_correction_T_max 0.7532
_exptl_absorpt_correction_T_min 0.5647
_exptl_absorpt_correction_type multi-scan
_exptl_absorpt_process_details
;
SADABS-2008/1 (Bruker,2008) was used for absorption correction.
wR2(int) was 0.1076 before and 0.0569 after correction.
The Ratio of minimum to maximum transmission is 0.7497.
The \l/2 correction factor is 0.0015.
;
_exptl_crystal_colour colourless
_exptl_crystal_density_diffrn 1.416
_exptl_crystal_density_method 'not measured'
_exptl_crystal_description block
_exptl_crystal_F_000 616
_exptl_crystal_size_max 0.2
_exptl_crystal_size_mid 0.15
_exptl_crystal_size_min 0.1
_refine_diff_density_max 0.144
_refine_diff_density_min -0.197
_refine_diff_density_rms 0.036
_refine_ls_abs_structure_details
;
 Flack x determined using 910 quotients [(I+)-(I-)]/[(I+)+(I-)]
 (Parsons, Flack and Wagner, Acta Cryst. B69 (2013) 249-259).
;
_refine_ls_abs_structure_Flack 0.05(10)
_refine_ls_extinction_method none
_refine_ls_goodness_of_fit_ref 1.039
_refine_ls_hydrogen_treatment mixed
_refine_ls_matrix_type full
_refine_ls_number_parameters 195
_refine_ls_number_reflns 2440
_refine_ls_number_restraints 0
_refine_ls_restrained_S_all 1.039
_refine_ls_R_factor_all 0.0340
_refine_ls_R_factor_gt 0.0327
_refine_ls_shift/su_max 0.001
_refine_ls_shift/su_mean 0.000
_refine_ls_structure_factor_coef Fsqd
_refine_ls_weighting_details 'w=1/[\s^2^(Fo^2^)+(0.0563P)^2^+0.1066P] where P=(Fo^2^+2Fc^2^)/3'
_refine_ls_weighting_scheme calc
_refine_ls_wR_factor_gt 0.0875
_refine_ls_wR_factor_ref 0.0885
_reflns_Friedel_coverage 0.671
_reflns_Friedel_fraction_full 0.948
_reflns_Friedel_fraction_max 0.925
_reflns_number_gt 2337
_reflns_number_total 2440
_reflns_threshold_expression 'I > 2\s(I)'
_cod_data_source_file ol6b02132_si_004.cif
_cod_data_source_block cu_dm16105_0m
_cod_database_code 1555705
_shelx_space_group_comment
;
The symmetry employed for this shelxl refinement is uniquely defined
by the following loop, which should always be used as a source of
symmetry information in preference to the above space-group names.
They are only intended as comments.
;
_shelx_estimated_absorpt_t_max 0.921
_shelx_estimated_absorpt_t_min 0.850
_olex2_refinement_description
;
1. Fixed Uiso
 At 1.2 times of:
  All C(H) groups, All C(H,H) groups
 At 1.5 times of:
  All C(H,H,H) groups
2.a Ternary CH refined with riding coordinates:
 C4(H4), C5(H5), C7(H7)
2.b Secondary CH2 refined with riding coordinates:
 C1(H1A,H1B), C2(H2A,H2B), C3(H3A,H3B), C6(H6A,H6B), C14(H14A,H14B)
2.c Aromatic/amide H refined with riding coordinates:
 C10(H10), C11(H11)
2.d Idealised Me refined as rotating group:
 C16(H16A,H16B,H16C)
;
_shelx_shelxl_version_number 2014/7
_olex2_submission_special_instructions 'No special instructions were received'

loop_
_space_group_symop_operation_xyz
'x, y, z'
'x+1/2, -y+1/2, -z'
'-x, y+1/2, -z+1/2'
'-x+1/2, -y, z+1/2'

loop_
_atom_site_label
_atom_site_type_symbol
_atom_site_fract_x
_atom_site_fract_y
_atom_site_fract_z
_atom_site_U_iso_or_equiv
_atom_site_adp_type
_atom_site_occupancy
_atom_site_site_symmetry_order
_atom_site_calc_flag
_atom_site_refinement_flags_posn
O1 O 0.0588(2) 1.26416(12) 0.66861(14) 0.0467(4) Uani 1 1 d .
O2 O 0.20255(19) 1.11235(10) 0.66399(11) 0.0330(3) Uani 1 1 d .
O3 O 0.3772(2) 0.77075(11) 0.66437(11) 0.0403(4) Uani 1 1 d .
O4 O 0.4018(3) 0.69536(12) 0.51917(14) 0.0561(5) Uani 1 1 d .
N1 N 0.5898(2) 1.10027(14) 0.65526(15) 0.0376(4) Uani 1 1 d .
H1 H 0.533(4) 1.147(2) 0.703(2) 0.056(8) Uiso 1 1 d .
C1 C 0.7500(3) 1.0629(2) 0.7004(2) 0.0469(6) Uani 1 1 d .
H1A H 0.8211 1.1231 0.7150 0.056 Uiso 1 1 calc R
H1B H 0.8097 1.0195 0.6528 0.056 Uiso 1 1 calc R
C2 C 0.7237(3) 1.0007(2) 0.7940(2) 0.0487(6) Uani 1 1 d .
H2A H 0.6802 1.0468 0.8452 0.058 Uiso 1 1 calc R
H2B H 0.8319 0.9731 0.8163 0.058 Uiso 1 1 calc R
C3 C 0.6003(3) 0.91005(17) 0.77837(18) 0.0412(5) Uani 1 1 d .
H3A H 0.5757 0.8770 0.8414 0.049 Uiso 1 1 calc R
H3B H 0.6518 0.8579 0.7356 0.049 Uiso 1 1 calc R
C4 C 0.4349(3) 0.94930(16) 0.73160(15) 0.0319(4) Uani 1 1 d .
H4 H 0.3844 0.9982 0.7792 0.038 Uiso 1 1 calc R
C5 C 0.3051(3) 0.86094(16) 0.71652(16) 0.0348(5) Uani 1 1 d .
H5 H 0.2672 0.8371 0.7818 0.042 Uiso 1 1 calc R
C6 C 0.1508(3) 0.89669(16) 0.65911(17) 0.0365(5) Uani 1 1 d .
H6A H 0.0849 0.9460 0.6980 0.044 Uiso 1 1 calc R
H6B H 0.0795 0.8371 0.6429 0.044 Uiso 1 1 calc R
C7 C 0.2149(3) 0.94920(15) 0.56503(16) 0.0324(4) Uani 1 1 d .
H7 H 0.1231 0.9601 0.5173 0.039 Uiso 1 1 calc R
C8 C 0.3779(3) 0.77495(16) 0.56468(17) 0.0383(5) Uani 1 1 d .
C9 C 0.1512(3) 1.20628(16) 0.62425(18) 0.0358(5) Uani 1 1 d .
C10 C 0.2277(3) 1.21548(17) 0.52603(18) 0.0413(5) Uani 1 1 d .
H10 H 0.2145 1.2719 0.4830 0.050 Uiso 1 1 calc R
C11 C 0.3185(3) 1.13038(16) 0.50882(16) 0.0358(5) Uani 1 1 d .
H11 H 0.3834 1.1192 0.4524 0.043 Uiso 1 1 calc R
C12 C 0.3026(2) 1.05430(15) 0.59288(15) 0.0305(4) Uani 1 1 d .
C13 C 0.4718(3) 1.01402(15) 0.63660(15) 0.0299(4) Uani 1 1 d .
C14 C 0.5290(3) 0.94282(16) 0.55156(16) 0.0340(5) Uani 1 1 d .
H14A H 0.6149 0.8936 0.5738 0.041 Uiso 1 1 calc R
H14B H 0.5748 0.9840 0.4974 0.041 Uiso 1 1 calc R
C15 C 0.3645(3) 0.88372(15) 0.51881(16) 0.0351(5) Uani 1 1 d .
C16 C 0.3518(4) 0.8735(2) 0.40676(17) 0.0463(6) Uani 1 1 d .
H16A H 0.4515 0.8394 0.3818 0.069 Uiso 1 1 calc GR
H16B H 0.3421 0.9421 0.3778 0.069 Uiso 1 1 calc GR
H16C H 0.2535 0.8327 0.3901 0.069 Uiso 1 1 calc GR

loop_
_atom_site_aniso_label
_atom_site_aniso_U_11
_atom_site_aniso_U_22
_atom_site_aniso_U_33
_atom_site_aniso_U_23
_atom_site_aniso_U_13
_atom_site_aniso_U_12
O1 0.0446(9) 0.0359(8) 0.0597(10) -0.0050(8) 0.0001(8) 0.0106(7)
O2 0.0342(7) 0.0301(7) 0.0347(7) 0.0006(6) 0.0021(7) 0.0051(6)
O3 0.0540(9) 0.0268(7) 0.0400(8) 0.0026(6) 0.0015(7) 0.0037(6)
O4 0.0809(13) 0.0340(8) 0.0535(10) -0.0095(7) 0.0088(10) 0.0062(8)
N1 0.0324(8) 0.0334(8) 0.0470(10) -0.0001(8) -0.0025(8) -0.0021(7)
C1 0.0322(11) 0.0470(12) 0.0616(16) -0.0055(11) -0.0055(11) -0.0031(10)
C2 0.0444(13) 0.0484(12) 0.0532(15) -0.0052(11) -0.0183(12) 0.0055(11)
C3 0.0465(13) 0.0383(11) 0.0388(11) 0.0016(9) -0.0088(11) 0.0079(9)
C4 0.0353(10) 0.0305(9) 0.0298(10) 0.0001(8) 0.0007(8) 0.0037(9)
C5 0.0431(11) 0.0304(9) 0.0308(10) 0.0044(8) 0.0061(9) 0.0009(9)
C6 0.0335(10) 0.0356(10) 0.0404(11) -0.0003(9) 0.0046(10) -0.0038(9)
C7 0.0323(9) 0.0324(9) 0.0325(10) 0.0000(8) -0.0028(8) 0.0012(8)
C8 0.0422(12) 0.0317(10) 0.0411(12) -0.0043(9) 0.0034(10) 0.0023(9)
C9 0.0335(10) 0.0294(9) 0.0445(11) 0.0005(9) -0.0061(9) 0.0020(8)
C10 0.0462(12) 0.0329(10) 0.0448(12) 0.0096(9) -0.0036(10) 0.0026(9)
C11 0.0361(11) 0.0378(10) 0.0336(10) 0.0042(9) 0.0008(9) -0.0002(8)
C12 0.0310(10) 0.0299(9) 0.0306(10) -0.0002(8) 0.0016(8) 0.0026(8)
C13 0.0302(10) 0.0281(9) 0.0315(10) 0.0003(8) 0.0002(8) 0.0016(7)
C14 0.0331(10) 0.0345(10) 0.0342(10) 0.0017(8) 0.0055(9) 0.0056(9)
C15 0.0421(11) 0.0324(9) 0.0308(10) -0.0021(8) 0.0011(9) 0.0022(9)
C16 0.0582(14) 0.0473(11) 0.0333(11) -0.0042(9) -0.0007(11) 0.0041(11)

loop_
_atom_type_symbol
_atom_type_description
_atom_type_scat_dispersion_real
_atom_type_scat_dispersion_imag
_atom_type_scat_source
C C 0.0181 0.0091 'International Tables Vol C Tables 4.2.6.8 and 6.1.1.4'
H H 0.0000 0.0000 'International Tables Vol C Tables 4.2.6.8 and 6.1.1.4'
N N 0.0311 0.0180 'International Tables Vol C Tables 4.2.6.8 and 6.1.1.4'
O O 0.0492 0.0322 'International Tables Vol C Tables 4.2.6.8 and 6.1.1.4'

loop_
_geom_angle_atom_site_label_1
_geom_angle_atom_site_label_2
_geom_angle_atom_site_label_3
_geom_angle
C9 O2 C12 110.23(16)
C8 O3 C5 116.87(16)
C1 N1 H1 108.0(19)
C13 N1 H1 106.0(19)
C13 N1 C1 111.89(16)
N1 C1 H1A 108.9
N1 C1 H1B 108.9
N1 C1 C2 113.4(2)
H1A C1 H1B 107.7
C2 C1 H1A 108.9
C2 C1 H1B 108.9
C1 C2 H2A 109.3
C1 C2 H2B 109.3
C1 C2 C3 111.7(2)
H2A C2 H2B 108.0
C3 C2 H2A 109.3
C3 C2 H2B 109.3
C2 C3 H3A 109.5
C2 C3 H3B 109.5
C2 C3 C4 110.71(18)
H3A C3 H3B 108.1
C4 C3 H3A 109.5
C4 C3 H3B 109.5
C3 C4 H4 106.4
C3 C4 C5 112.54(17)
C3 C4 C13 110.74(18)
C5 C4 H4 106.4
C5 C4 C13 113.84(17)
C13 C4 H4 106.4
O3 C5 C4 112.34(17)
O3 C5 H5 108.1
O3 C5 C6 107.56(17)
C4 C5 H5 108.1
C6 C5 C4 112.57(17)
C6 C5 H5 108.1
C5 C6 H6A 110.3
C5 C6 H6B 110.3
C5 C6 C7 107.08(17)
H6A C6 H6B 108.6
C7 C6 H6A 110.3
C7 C6 H6B 110.3
C6 C7 H7 111.5
C6 C7 C12 108.88(17)
C6 C7 C15 110.35(17)
C12 C7 H7 111.5
C12 C7 C15 102.67(16)
C15 C7 H7 111.5
O3 C8 C15 116.31(17)
O4 C8 O3 118.6(2)
O4 C8 C15 124.8(2)
O1 C9 O2 121.3(2)
O1 C9 C10 131.0(2)
O2 C9 C10 107.68(18)
C9 C10 H10 125.7
C11 C10 C9 108.54(19)
C11 C10 H10 125.7
C10 C11 H11 124.7
C10 C11 C12 110.57(19)
C12 C11 H11 124.7
O2 C12 C7 111.03(16)
O2 C12 C11 102.69(15)
O2 C12 C13 112.69(16)
C11 C12 C7 114.24(17)
C11 C12 C13 115.57(17)
C13 C12 C7 101.00(14)
N1 C13 C4 112.05(17)
N1 C13 C12 111.47(15)
N1 C13 C14 112.76(17)
C12 C13 C4 109.26(16)
C14 C13 C4 111.21(16)
C14 C13 C12 99.41(16)
C13 C14 H14A 110.8
C13 C14 H14B 110.8
C13 C14 C15 104.66(16)
H14A C14 H14B 108.9
C15 C14 H14A 110.8
C15 C14 H14B 110.8
C8 C15 C7 111.85(17)
C8 C15 C14 105.39(18)
C8 C15 C16 109.41(18)
C14 C15 C7 104.74(16)
C16 C15 C7 112.97(19)
C16 C15 C14 112.18(19)
C15 C16 H16A 109.5
C15 C16 H16B 109.5
C15 C16 H16C 109.5
H16A C16 H16B 109.5
H16A C16 H16C 109.5
H16B C16 H16C 109.5

loop_
_geom_bond_atom_site_label_1
_geom_bond_atom_site_label_2
_geom_bond_distance
O1 C9 1.197(3)
O2 C9 1.372(2)
O2 C12 1.447(2)
O3 C5 1.463(3)
O3 C8 1.349(3)
O4 C8 1.200(3)
N1 H1 0.98(3)
N1 C1 1.481(3)
N1 C13 1.461(3)
C1 H1A 0.9700
C1 H1B 0.9700
C1 C2 1.507(4)
C2 H2A 0.9700
C2 H2B 0.9700
C2 C3 1.525(3)
C3 H3A 0.9700
C3 H3B 0.9700
C3 C4 1.533(3)
C4 H4 0.9800
C4 C5 1.534(3)
C4 C13 1.554(3)
C5 H5 0.9800
C5 C6 1.513(3)
C6 H6A 0.9700
C6 H6B 0.9700
C6 C7 1.523(3)
C7 H7 0.9800
C7 C12 1.552(3)
C7 C15 1.574(3)
C8 C15 1.521(3)
C9 C10 1.463(4)
C10 H10 0.9300
C10 C11 1.319(3)
C11 H11 0.9300
C11 C12 1.498(3)
C12 C13 1.547(3)
C13 C14 1.532(3)
C14 H14A 0.9700
C14 H14B 0.9700
C14 C15 1.563(3)
C15 C16 1.524(3)
C16 H16A 0.9600
C16 H16B 0.9600
C16 H16C 0.9600

loop_
_geom_torsion_atom_site_label_1
_geom_torsion_atom_site_label_2
_geom_torsion_atom_site_label_3
_geom_torsion_atom_site_label_4
_geom_torsion
O1 C9 C10 C11 -179.0(2)
O2 C9 C10 C11 0.5(3)
O2 C12 C13 N1 -70.1(2)
O2 C12 C13 C4 54.3(2)
O2 C12 C13 C14 170.83(16)
O3 C5 C6 C7 -72.4(2)
O3 C8 C15 C7 -49.2(3)
O3 C8 C15 C14 64.0(2)
O3 C8 C15 C16 -175.2(2)
O4 C8 C15 C7 136.9(3)
O4 C8 C15 C14 -109.9(3)
O4 C8 C15 C16 10.9(3)
N1 C1 C2 C3 53.7(3)
N1 C13 C14 C15 -160.48(16)
C1 N1 C13 C4 55.2(2)
C1 N1 C13 C12 177.99(18)
C1 N1 C13 C14 -71.2(2)
C1 C2 C3 C4 -52.3(3)
C2 C3 C4 C5 -178.8(2)
C2 C3 C4 C13 52.6(2)
C3 C4 C5 O3 -51.3(2)
C3 C4 C5 C6 -172.93(18)
C3 C4 C13 N1 -54.7(2)
C3 C4 C13 C12 -178.75(17)
C3 C4 C13 C14 72.5(2)
C4 C5 C6 C7 51.9(2)
C4 C13 C14 C15 72.7(2)
C5 O3 C8 O4 -164.5(2)
C5 O3 C8 C15 21.2(3)
C5 C4 C13 N1 177.31(17)
C5 C4 C13 C12 53.3(2)
C5 C4 C13 C14 -55.5(2)
C5 C6 C7 C12 -69.4(2)
C5 C6 C7 C15 42.5(2)
C6 C7 C12 O2 -44.7(2)
C6 C7 C12 C11 -160.24(18)
C6 C7 C12 C13 75.02(19)
C6 C7 C15 C8 13.4(2)
C6 C7 C15 C14 -100.26(19)
C6 C7 C15 C16 137.4(2)
C7 C12 C13 N1 171.41(17)
C7 C12 C13 C4 -64.21(19)
C7 C12 C13 C14 52.30(18)
C8 O3 C5 C4 -85.1(2)
C8 O3 C5 C6 39.3(2)
C9 O2 C12 C7 -117.25(18)
C9 O2 C12 C11 5.3(2)
C9 O2 C12 C13 130.27(17)
C9 C10 C11 C12 2.9(3)
C10 C11 C12 O2 -5.0(2)
C10 C11 C12 C7 115.3(2)
C10 C11 C12 C13 -128.1(2)
C11 C12 C13 N1 47.6(2)
C11 C12 C13 C4 171.96(16)
C11 C12 C13 C14 -71.53(19)
C12 O2 C9 O1 175.7(2)
C12 O2 C9 C10 -3.8(2)
C12 C7 C15 C8 129.30(18)
C12 C7 C15 C14 15.65(19)
C12 C7 C15 C16 -106.7(2)
C12 C13 C14 C15 -42.33(18)
C13 N1 C1 C2 -55.2(3)
C13 C4 C5 O3 75.7(2)
C13 C4 C5 C6 -45.9(2)
C13 C14 C15 C7 16.6(2)
C13 C14 C15 C8 -101.50(18)
C13 C14 C15 C16 139.53(18)
C15 C7 C12 O2 -161.67(16)
C15 C7 C12 C11 82.78(19)
C15 C7 C12 C13 -41.95(18)
